data_4081598
loop_
_publ_author_name
'Thirumoorthi, Ramalingam'
'Chivers, Tristram'
'Gendy, Chris'
'Vargas-Baca, Ignacio'

_publ_section_title
;
 CH--NH Tautomerism in the Products of the Reactions of the Methanide
 [HC(PPh2NSiMe3)2]&#x2212;with Pnictogen and Tellurium Iodides
;
_journal_issue 19
_journal_name_full Organometallics
_journal_page_first 5360
_journal_paper_doi 10.1021/om400649c
_journal_volume 32
_journal_year 2013
_chemical_formula_moiety 'C31 H39 I2 N2 P2 Sb Si2, (C H2 Cl2), 0.5(C6 H6) '
_chemical_formula_sum 'C35 H44 Cl2 I2 N2 P2 Sb Si2'
_chemical_formula_weight 1057.29
_chemical_name_systematic
;
 ?
;
_space_group_IT_number 15
_symmetry_cell_setting monoclinic
_symmetry_space_group_name_Hall '-C 2yc'
_symmetry_space_group_name_H-M 'C 1 2/c 1'
_atom_sites_solution_hydrogens geom
_atom_sites_solution_primary direct
_atom_sites_solution_secondary difmap
_cell_angle_alpha 90.000(5)
_cell_angle_beta 101.169(5)
_cell_angle_gamma 90.000(5)
_cell_formula_units_Z 8
_cell_length_a 21.279(5)
_cell_length_b 13.571(5)
_cell_length_c 29.601(5)
_cell_measurement_reflns_used 15934
_cell_measurement_temperature 123(2)
_cell_measurement_theta_max 27.5
_cell_measurement_theta_min 1.4
_cell_volume 8386(4)
_computing_cell_refinement 'DENZO (Otwinowski & Minor 1997)'
_computing_data_collection 'Collect (Nonius, 1999)'
_computing_data_reduction 'Scalepack (Otwinowski & Minor 1997)'
_computing_molecular_graphics 'ORTEP-3 for Windows (Farrugia, 1997)'
_computing_publication_material 'SHELXL97 (Sheldrick, 2008)'
_computing_structure_refinement 'SHELXL-97 (Sheldrick, 2008)'
_computing_structure_solution 'SHELXS-97 (Sheldrick, 2008)'
_diffrn_ambient_temperature 123(2)
_diffrn_measured_fraction_theta_full 0.967
_diffrn_measured_fraction_theta_max 0.967
_diffrn_measurement_device_type 'KappaCCD (Nonius, FR540C)'
_diffrn_measurement_method 'phi\omega scans'
_diffrn_radiation_monochromator 'horizonally mounted graphite crystal'
_diffrn_radiation_source 'Enraf Nonius FR590D, fine-focus sealed tube'
_diffrn_radiation_type MoK\a
_diffrn_radiation_wavelength 0.71073
_diffrn_reflns_av_R_equivalents 0.0258
_diffrn_reflns_av_sigmaI/netI 0.0323
_diffrn_reflns_limit_h_max 26
_diffrn_reflns_limit_h_min -26
_diffrn_reflns_limit_k_max 16
_diffrn_reflns_limit_k_min -16
_diffrn_reflns_limit_l_max 36
_diffrn_reflns_limit_l_min -36
_diffrn_reflns_number 13917
_diffrn_reflns_theta_full 26.00
_diffrn_reflns_theta_max 26.00
_diffrn_reflns_theta_min 2.39
_exptl_absorpt_coefficient_mu 2.418
_exptl_absorpt_correction_T_max 0.7768
_exptl_absorpt_correction_T_min 0.6063
_exptl_absorpt_correction_type integration
_exptl_absorpt_process_details 'SADABS (SHELXTL-NT v5.1, Bruker)'
_exptl_crystal_colour yellow
_exptl_crystal_density_diffrn 1.675
_exptl_crystal_density_method 'not measured'
_exptl_crystal_description prism
_exptl_crystal_F_000 4136
_exptl_crystal_size_max 0.23
_exptl_crystal_size_mid 0.19
_exptl_crystal_size_min 0.11
_refine_diff_density_max 0.735
_refine_diff_density_min -0.638
_refine_diff_density_rms 0.112
_refine_ls_extinction_method none
_refine_ls_goodness_of_fit_ref 1.162
_refine_ls_hydrogen_treatment mixed
_refine_ls_matrix_type full
_refine_ls_number_parameters 421
_refine_ls_number_reflns 7980
_refine_ls_number_restraints 0
_refine_ls_restrained_S_all 1.162
_refine_ls_R_factor_all 0.0432
_refine_ls_R_factor_gt 0.0391
_refine_ls_shift/su_max 0.002
_refine_ls_shift/su_mean 0.000
_refine_ls_structure_factor_coef Fsqd
_refine_ls_weighting_details 'calc w=1/[\s^2^(Fo^2^)+(0.0001P)^2^+99.1471P] where P=(Fo^2^+2Fc^2^)/3'
_refine_ls_weighting_scheme calc
_refine_ls_wR_factor_gt 0.0850
_refine_ls_wR_factor_ref 0.0875
_reflns_number_gt 7425
_reflns_number_total 7980
_reflns_threshold_expression >2sigma(I)
_cod_data_source_file om400649c_si_001.cif
_cod_data_source_block compound[(c-SbI2)2]
_cod_original_sg_symbol_H-M 'C 2/c '
_cod_database_code 4081598

loop_
_symmetry_equiv_pos_as_xyz
'x, y, z'
'-x, y, -z+1/2'
'x+1/2, y+1/2, z'
'-x+1/2, y+1/2, -z+1/2'
'-x, -y, -z'
'x, -y, z-1/2'
'-x+1/2, -y+1/2, -z'
'x+1/2, -y+1/2, z-1/2'

loop_
_atom_site_label
_atom_site_type_symbol
_atom_site_fract_x
_atom_site_fract_y
_atom_site_fract_z
_atom_site_U_iso_or_equiv
_atom_site_adp_type
_atom_site_occupancy
_atom_site_symmetry_multiplicity
_atom_site_calc_flag
_atom_site_refinement_flags
_atom_site_disorder_assembly
_atom_site_disorder_group
C1 C 0.8431(2) 0.1250(3) 0.20544(16) 0.0208(10) Uani 1 1 d . A .
C2 C 0.7861(3) 0.1311(4) 0.22123(18) 0.0270(11) Uani 1 1 d . . .
H2 H 0.7482 0.1456 0.2009 0.032 Uiso 1 1 calc R . .
C3 C 0.7857(3) 0.1156(4) 0.2674(2) 0.0370(13) Uani 1 1 d . . .
H3 H 0.7473 0.1191 0.2779 0.044 Uiso 1 1 calc R . .
C4 C 0.8419(3) 0.0951(4) 0.29784(19) 0.0397(14) Uani 1 1 d . . .
H4 H 0.8411 0.0830 0.3286 0.048 Uiso 1 1 calc R . .
C5 C 0.8993(3) 0.0924(5) 0.28280(19) 0.0413(15) Uani 1 1 d . . .
H5 H 0.9373 0.0810 0.3036 0.050 Uiso 1 1 calc R . .
C6 C 0.9004(3) 0.1067(4) 0.23665(17) 0.0282(11) Uani 1 1 d . . .
H6 H 0.9390 0.1042 0.2264 0.034 Uiso 1 1 calc R . .
C7 C 0.9162(2) 0.1030(4) 0.13261(16) 0.0198(10) Uani 1 1 d . A .
C8 C 0.9490(2) 0.1570(4) 0.10457(17) 0.0274(11) Uani 1 1 d . . .
H8 H 0.9368 0.2216 0.0969 0.033 Uiso 1 1 calc R . .
C9 C 0.9997(2) 0.1157(4) 0.08794(18) 0.0318(12) Uani 1 1 d . . .
H9 H 1.0211 0.1520 0.0690 0.038 Uiso 1 1 calc R . .
C10 C 1.0181(2) 0.0196(4) 0.0999(2) 0.0338(13) Uani 1 1 d . . .
H10 H 1.0521 -0.0084 0.0888 0.041 Uiso 1 1 calc R . .
C11 C 0.9866(2) -0.0347(4) 0.12797(19) 0.0299(12) Uani 1 1 d . . .
H11 H 0.9996 -0.0988 0.1360 0.036 Uiso 1 1 calc R . .
C12 C 0.9354(2) 0.0064(4) 0.14427(17) 0.0231(10) Uani 1 1 d . . .
H12 H 0.9140 -0.0305 0.1630 0.028 Uiso 1 1 calc R . .
C13 C 0.7869(2) -0.0893(4) 0.12352(17) 0.0225(10) Uani 1 1 d . A .
C14 C 0.7785(2) -0.0854(4) 0.16875(18) 0.0263(11) Uani 1 1 d . . .
H14 H 0.7540 -0.0353 0.1780 0.032 Uiso 1 1 calc R . .
C15 C 0.8067(3) -0.1562(4) 0.20061(19) 0.0326(12) Uani 1 1 d . . .
H15 H 0.8014 -0.1531 0.2310 0.039 Uiso 1 1 calc R . .
C16 C 0.8428(3) -0.2312(4) 0.1863(2) 0.0389(14) Uani 1 1 d . . .
H16 H 0.8617 -0.2788 0.2073 0.047 Uiso 1 1 calc R . .
C17 C 0.8508(3) -0.2355(4) 0.1416(2) 0.0339(13) Uani 1 1 d . . .
H17 H 0.8747 -0.2864 0.1324 0.041 Uiso 1 1 calc R . .
C18 C 0.8236(2) -0.1646(4) 0.10970(19) 0.0284(11) Uani 1 1 d . . .
H18 H 0.8298 -0.1674 0.0795 0.034 Uiso 1 1 calc R . .
C19 C 0.7750(2) -0.0191(4) 0.02932(17) 0.0237(10) Uani 1 1 d . A .
C20 C 0.8246(2) 0.0351(4) 0.01710(18) 0.0258(11) Uani 1 1 d . . .
H20 H 0.8454 0.0830 0.0370 0.031 Uiso 1 1 calc R . .
C21 C 0.8431(3) 0.0178(4) -0.02481(19) 0.0322(12) Uani 1 1 d . . .
H21 H 0.8756 0.0554 -0.0332 0.039 Uiso 1 1 calc R . .
C22 C 0.8135(3) -0.0545(4) -0.0537(2) 0.0385(14) Uani 1 1 d . . .
H22 H 0.8265 -0.0664 -0.0815 0.046 Uiso 1 1 calc R . .
C23 C 0.7645(3) -0.1102(5) -0.04194(19) 0.0402(14) Uani 1 1 d . . .
H23 H 0.7448 -0.1594 -0.0616 0.048 Uiso 1 1 calc R . .
C24 C 0.7448(3) -0.0921(4) -0.0005(2) 0.0322(12) Uani 1 1 d . . .
H24 H 0.7115 -0.1286 0.0074 0.039 Uiso 1 1 calc R . .
C25 C 0.7757(2) 0.1188(3) 0.10624(16) 0.0197(9) Uani 1 1 d . A .
C26 C 0.8543(9) 0.4802(10) 0.1339(5) 0.030(3) Uiso 0.47 1 d P A 1
C26A C 0.8254(11) 0.4846(14) 0.1334(6) 0.028(4) Uiso 0.30 1 d P A 2
C26B C 0.8752(14) 0.4772(19) 0.1267(9) 0.030(6) Uiso 0.23 1 d P A 3
C27 C 0.8426(4) 0.3861(5) 0.2239(2) 0.0520(18) Uani 1 1 d . A .
H27A H 0.7970 0.3957 0.2170 0.078 Uiso 1 1 calc R . .
H27B H 0.8627 0.4423 0.2403 0.078 Uiso 1 1 calc R . .
H27C H 0.8525 0.3282 0.2425 0.078 Uiso 1 1 calc R . .
C28 C 0.9608(3) 0.3527(6) 0.1841(3) 0.066(2) Uani 1 1 d . A .
H28A H 0.9773 0.3447 0.1564 0.099 Uiso 1 1 calc R . .
H28B H 0.9703 0.2949 0.2029 0.099 Uiso 1 1 calc R . .
H28C H 0.9804 0.4091 0.2007 0.099 Uiso 1 1 calc R . .
C29 C 0.6060(3) -0.0011(5) 0.1515(2) 0.0462(16) Uani 1 1 d . . .
H29A H 0.5940 0.0651 0.1421 0.069 Uiso 1 1 calc R . .
H29B H 0.6452 0.0000 0.1740 0.069 Uiso 1 1 calc R . .
H29C H 0.5728 -0.0306 0.1648 0.069 Uiso 1 1 calc R . .
C30 C 0.6414(3) -0.2024(4) 0.1163(3) 0.0508(18) Uani 1 1 d . . .
H30A H 0.6795 -0.2025 0.1398 0.076 Uiso 1 1 calc R . .
H30B H 0.6496 -0.2367 0.0897 0.076 Uiso 1 1 calc R . .
H30C H 0.6075 -0.2349 0.1276 0.076 Uiso 1 1 calc R . .
C31 C 0.5439(3) -0.0748(5) 0.0554(2) 0.0408(14) Uani 1 1 d . . .
H31A H 0.5314 -0.0083 0.0470 0.061 Uiso 1 1 calc R . .
H31B H 0.5101 -0.1072 0.0669 0.061 Uiso 1 1 calc R . .
H31C H 0.5520 -0.1094 0.0288 0.061 Uiso 1 1 calc R . .
C32 C 0.4966(3) 0.2460(7) 0.0503(3) 0.065(2) Uani 1 1 d . . .
C33 C 0.5048(7) 0.3354(8) 0.2420(5) 0.033(3) Uiso 0.50 1 d P . 1
C33A C 0.5206(6) 0.3110(10) 0.2299(5) 0.036(3) Uiso 0.50 1 d P . 2
C34 C 0.5304(4) 0.2283(8) 0.2142(3) 0.076(3) Uani 1 1 d . . .
C35 C 0.5000 0.1298(17) 0.2500 0.067(6) Uiso 0.60 2 d SP . 1
C35A C 0.5152(4) 0.1392(7) 0.2322(3) 0.0364(19) Uiso 0.70 1 d P . 2
N1 N 0.83708(18) 0.2710(3) 0.13707(13) 0.0204(8) Uani 1 1 d . A .
N2 N 0.6738(2) -0.0156(3) 0.07362(16) 0.0271(10) Uani 1 1 d . A .
H2A H 0.658(3) 0.021(5) 0.056(2) 0.034(18) Uiso 1 1 d . . .
Si1 Si 0.87263(8) 0.37067(11) 0.16928(5) 0.0309(3) Uani 1 1 d . . .
Si2 Si 0.61777(7) -0.07407(11) 0.10060(5) 0.0259(3) Uani 1 1 d . . .
P1 P 0.84266(6) 0.15309(9) 0.14544(4) 0.0178(2) Uani 1 1 d . . .
P2 P 0.75117(6) 0.00513(9) 0.08373(4) 0.0187(2) Uani 1 1 d . . .
Cl1 Cl 0.4594(3) 0.1441(5) 0.0774(2) 0.0604(13) Uiso 0.40 1 d P B 1
Cl1A Cl 0.4345(5) 0.1257(8) 0.0632(4) 0.058(3) Uiso 0.20 1 d P B 2
Cl1B Cl 0.4824(3) 0.1722(4) 0.08682(17) 0.0535(12) Uiso 0.40 1 d P B 3
Cl2 Cl 0.43533(10) 0.31924(16) 0.01999(6) 0.0621(5) Uani 1 1 d . B .
Sb1 Sb 0.752345(15) 0.26414(2) 0.082164(10) 0.01952(8) Uani 1 1 d . A .
I1 I 0.660909(16) 0.31523(3) 0.140583(12) 0.03046(9) Uani 1 1 d . . .
I2 I 0.646008(15) 0.18666(3) -0.004760(11) 0.02692(9) Uani 1 1 d . . .

loop_
_atom_site_aniso_label
_atom_site_aniso_U_11
_atom_site_aniso_U_22
_atom_site_aniso_U_33
_atom_site_aniso_U_23
_atom_site_aniso_U_13
_atom_site_aniso_U_12
C1 0.032(3) 0.015(2) 0.016(2) -0.0005(18) 0.0053(19) 0.0001(19)
C2 0.029(3) 0.026(3) 0.026(3) -0.003(2) 0.007(2) 0.003(2)
C3 0.048(4) 0.035(3) 0.034(3) 0.003(3) 0.023(3) 0.004(3)
C4 0.066(4) 0.036(3) 0.017(3) 0.003(2) 0.010(3) 0.006(3)
C5 0.048(4) 0.051(4) 0.021(3) 0.003(3) -0.004(2) 0.014(3)
C6 0.038(3) 0.028(3) 0.018(2) -0.002(2) 0.002(2) 0.004(2)
C7 0.016(2) 0.024(2) 0.016(2) -0.0035(19) -0.0046(17) -0.0035(19)
C8 0.024(3) 0.036(3) 0.020(3) 0.003(2) -0.0014(19) -0.003(2)
C9 0.025(3) 0.047(3) 0.023(3) -0.002(2) 0.005(2) -0.006(2)
C10 0.021(3) 0.046(3) 0.036(3) -0.012(3) 0.008(2) 0.002(2)
C11 0.027(3) 0.029(3) 0.033(3) -0.006(2) 0.001(2) 0.004(2)
C12 0.020(2) 0.023(2) 0.025(3) -0.001(2) 0.0023(19) -0.0020(19)
C13 0.020(2) 0.018(2) 0.028(3) 0.001(2) 0.0027(19) -0.0040(19)
C14 0.027(3) 0.024(3) 0.027(3) 0.000(2) 0.002(2) -0.005(2)
C15 0.040(3) 0.030(3) 0.025(3) 0.004(2) 0.000(2) -0.008(2)
C16 0.040(3) 0.026(3) 0.046(4) 0.013(3) -0.003(3) -0.002(3)
C17 0.031(3) 0.021(3) 0.046(3) 0.004(2) 0.001(2) 0.000(2)
C18 0.027(3) 0.024(3) 0.035(3) 0.000(2) 0.009(2) -0.001(2)
C19 0.030(3) 0.020(2) 0.020(2) 0.003(2) 0.0027(19) 0.000(2)
C20 0.030(3) 0.024(3) 0.024(3) 0.000(2) 0.008(2) 0.001(2)
C21 0.044(3) 0.024(3) 0.032(3) 0.000(2) 0.017(2) 0.003(2)
C22 0.057(4) 0.036(3) 0.025(3) -0.002(2) 0.016(3) 0.007(3)
C23 0.056(4) 0.038(3) 0.023(3) -0.012(2) 0.000(3) -0.004(3)
C24 0.039(3) 0.027(3) 0.031(3) -0.005(2) 0.007(2) -0.006(2)
C25 0.020(2) 0.021(2) 0.017(2) -0.0029(18) 0.0004(18) 0.0028(19)
C27 0.070(5) 0.049(4) 0.039(4) -0.023(3) 0.014(3) -0.005(3)
C28 0.039(4) 0.082(6) 0.076(5) -0.042(5) 0.011(4) -0.028(4)
C29 0.037(3) 0.067(5) 0.036(3) -0.007(3) 0.012(3) -0.004(3)
C30 0.043(4) 0.026(3) 0.075(5) 0.015(3) -0.009(3) -0.011(3)
C31 0.024(3) 0.046(4) 0.049(4) -0.003(3) -0.002(3) -0.008(3)
C32 0.044(4) 0.095(6) 0.051(4) -0.027(4) 0.000(3) 0.023(4)
C34 0.064(5) 0.127(8) 0.037(4) 0.003(5) 0.010(3) -0.023(5)
N1 0.022(2) 0.018(2) 0.019(2) -0.0013(16) -0.0001(15) 0.0006(16)
N2 0.021(2) 0.028(2) 0.030(2) 0.006(2) -0.0011(18) 0.0003(19)
Si1 0.0438(9) 0.0225(7) 0.0245(8) -0.0041(6) 0.0017(6) -0.0069(6)
Si2 0.0221(7) 0.0269(7) 0.0280(8) 0.0030(6) 0.0032(6) -0.0052(6)
P1 0.0183(6) 0.0182(6) 0.0161(6) 0.0000(5) 0.0014(4) 0.0007(5)
P2 0.0191(6) 0.0179(6) 0.0189(6) 0.0002(5) 0.0028(5) -0.0009(5)
Cl2 0.0705(12) 0.0752(13) 0.0451(10) 0.0009(9) 0.0222(9) 0.0207(10)
Sb1 0.02102(16) 0.01909(16) 0.01748(16) 0.00112(12) 0.00136(12) 0.00287(12)
I1 0.02886(18) 0.03319(19) 0.03064(19) 0.00039(15) 0.00902(14) 0.00913(14)
I2 0.02541(17) 0.02959(18) 0.02334(17) 0.00517(13) -0.00134(12) 0.00024(13)

loop_
_atom_type_symbol
_atom_type_description
_atom_type_scat_dispersion_real
_atom_type_scat_dispersion_imag
_atom_type_scat_source
C C 0.0033 0.0016 'International Tables Vol C Tables 4.2.6.8 and 6.1.1.4'
H H 0.0000 0.0000 'International Tables Vol C Tables 4.2.6.8 and 6.1.1.4'
N N 0.0061 0.0033 'International Tables Vol C Tables 4.2.6.8 and 6.1.1.4'
Si Si 0.0817 0.0704 'International Tables Vol C Tables 4.2.6.8 and 6.1.1.4'
P P 0.1023 0.0942 'International Tables Vol C Tables 4.2.6.8 and 6.1.1.4'
Cl Cl 0.1484 0.1585 'International Tables Vol C Tables 4.2.6.8 and 6.1.1.4'
Sb Sb -0.5866 1.5461 'International Tables Vol C Tables 4.2.6.8 and 6.1.1.4'
I I -0.4742 1.8119 'International Tables Vol C Tables 4.2.6.8 and 6.1.1.4'

loop_
_geom_angle_atom_site_label_1
_geom_angle_atom_site_label_2
_geom_angle_atom_site_label_3
_geom_angle
_geom_angle_site_symmetry_1
_geom_angle_site_symmetry_3
C2 C1 C6 119.7(5) . .
C2 C1 P1 118.6(4) . .
C6 C1 P1 121.4(4) . .
C3 C2 C1 119.8(5) . .
C3 C2 H2 120.1 . .
C1 C2 H2 120.1 . .
C2 C3 C4 120.3(5) . .
C2 C3 H3 119.8 . .
C4 C3 H3 119.8 . .
C5 C4 C3 120.3(5) . .
C5 C4 H4 119.9 . .
C3 C4 H4 119.9 . .
C4 C5 C6 120.0(5) . .
C4 C5 H5 120.0 . .
C6 C5 H5 120.0 . .
C5 C6 C1 119.8(5) . .
C5 C6 H6 120.1 . .
C1 C6 H6 120.1 . .
C8 C7 C12 119.0(5) . .
C8 C7 P1 118.7(4) . .
C12 C7 P1 121.6(4) . .
C9 C8 C7 120.9(5) . .
C9 C8 H8 119.6 . .
C7 C8 H8 119.6 . .
C8 C9 C10 119.4(5) . .
C8 C9 H9 120.3 . .
C10 C9 H9 120.3 . .
C11 C10 C9 120.6(5) . .
C11 C10 H10 119.7 . .
C9 C10 H10 119.7 . .
C10 C11 C12 120.0(5) . .
C10 C11 H11 120.0 . .
C12 C11 H11 120.0 . .
C11 C12 C7 120.2(5) . .
C11 C12 H12 119.9 . .
C7 C12 H12 119.9 . .
C14 C13 C18 119.7(5) . .
C14 C13 P2 119.1(4) . .
C18 C13 P2 121.2(4) . .
C13 C14 C15 120.4(5) . .
C13 C14 H14 119.8 . .
C15 C14 H14 119.8 . .
C16 C15 C14 119.3(5) . .
C16 C15 H15 120.4 . .
C14 C15 H15 120.4 . .
C17 C16 C15 120.3(5) . .
C17 C16 H16 119.9 . .
C15 C16 H16 119.9 . .
C16 C17 C18 120.9(5) . .
C16 C17 H17 119.5 . .
C18 C17 H17 119.5 . .
C13 C18 C17 119.3(5) . .
C13 C18 H18 120.3 . .
C17 C18 H18 120.3 . .
C20 C19 C24 119.3(5) . .
C20 C19 P2 119.5(4) . .
C24 C19 P2 121.2(4) . .
C21 C20 C19 120.2(5) . .
C21 C20 H20 119.9 . .
C19 C20 H20 119.9 . .
C22 C21 C20 120.1(5) . .
C22 C21 H21 120.0 . .
C20 C21 H21 120.0 . .
C21 C22 C23 120.7(5) . .
C21 C22 H22 119.7 . .
C23 C22 H22 119.7 . .
C22 C23 C24 119.6(5) . .
C22 C23 H23 120.2 . .
C24 C23 H23 120.2 . .
C23 C24 C19 120.1(5) . .
C23 C24 H24 119.9 . .
C19 C24 H24 119.9 . .
P2 C25 P1 130.8(3) . .
P2 C25 Sb1 132.0(3) . .
P1 C25 Sb1 94.9(2) . .
Si1 C27 H27A 109.5 . .
Si1 C27 H27B 109.5 . .
H27A C27 H27B 109.5 . .
Si1 C27 H27C 109.5 . .
H27A C27 H27C 109.5 . .
H27B C27 H27C 109.5 . .
Si1 C28 H28A 109.5 . .
Si1 C28 H28B 109.5 . .
H28A C28 H28B 109.5 . .
Si1 C28 H28C 109.5 . .
H28A C28 H28C 109.5 . .
H28B C28 H28C 109.5 . .
Si2 C29 H29A 109.5 . .
Si2 C29 H29B 109.5 . .
H29A C29 H29B 109.5 . .
Si2 C29 H29C 109.5 . .
H29A C29 H29C 109.5 . .
H29B C29 H29C 109.5 . .
Si2 C30 H30A 109.5 . .
Si2 C30 H30B 109.5 . .
H30A C30 H30B 109.5 . .
Si2 C30 H30C 109.5 . .
H30A C30 H30C 109.5 . .
H30B C30 H30C 109.5 . .
Si2 C31 H31A 109.5 . .
Si2 C31 H31B 109.5 . .
H31A C31 H31B 109.5 . .
Si2 C31 H31C 109.5 . .
H31A C31 H31C 109.5 . .
H31B C31 H31C 109.5 . .
Cl1B C32 Cl2 120.1(5) . .
Cl1B C32 Cl1 19.1(3) . .
Cl2 C32 Cl1 108.0(4) . .
Cl1B C32 Cl1A 35.4(4) . .
Cl2 C32 Cl1A 95.7(4) . .
Cl1 C32 Cl1A 16.3(3) . .
C33 C33 C34 125.9(6) 2_655 .
C34 C33A C33A 115.4(7) . 2_655
C33A C34 C35A 125.1(9) . .
C33A C34 C33 11.2(7) . .
C35A C34 C33 114.5(7) . .
C33A C34 C35 109.1(9) . .
C35A C34 C35 16.0(7) . .
C33 C34 C35 98.5(7) . .
C34 C35 C34 90.3(12) . 2_655
C35A C35A C34 119.1(6) 2_655 .
P1 N1 Si1 132.3(3) . .
P1 N1 Sb1 95.58(18) . .
Si1 N1 Sb1 130.5(2) . .
P2 N2 Si2 138.1(3) . .
P2 N2 H2A 108(5) . .
Si2 N2 H2A 111(5) . .
N1 Si1 C26 107.3(5) . .
N1 Si1 C28 109.8(3) . .
C26 Si1 C28 109.8(7) . .
N1 Si1 C27 112.1(3) . .
C26 Si1 C27 109.7(6) . .
C28 Si1 C27 108.1(3) . .
N1 Si1 C26B 106.8(8) . .
C26 Si1 C26B 16.0(8) . .
C28 Si1 C26B 95.6(9) . .
C27 Si1 C26B 122.8(9) . .
N1 Si1 C26A 100.8(6) . .
C26 Si1 C26A 17.3(6) . .
C28 Si1 C26A 126.8(7) . .
C27 Si1 C26A 98.6(6) . .
C26B Si1 C26A 32.7(10) . .
N2 Si2 C30 111.4(3) . .
N2 Si2 C29 109.8(3) . .
C30 Si2 C29 111.8(3) . .
N2 Si2 C31 103.3(3) . .
C30 Si2 C31 109.1(3) . .
C29 Si2 C31 111.1(3) . .
N1 P1 C25 97.9(2) . .
N1 P1 C7 112.3(2) . .
C25 P1 C7 113.2(2) . .
N1 P1 C1 110.1(2) . .
C25 P1 C1 116.8(2) . .
C7 P1 C1 106.6(2) . .
N1 P1 Sb1 49.86(14) . .
C25 P1 Sb1 48.11(16) . .
C7 P1 Sb1 124.18(16) . .
C1 P1 Sb1 129.14(16) . .
N2 P2 C25 116.3(2) . .
N2 P2 C13 106.1(2) . .
C25 P2 C13 109.0(2) . .
N2 P2 C19 104.5(2) . .
C25 P2 C19 113.0(2) . .
C13 P2 C19 107.3(2) . .
C25 Sb1 N1 71.57(16) . .
C25 Sb1 P1 37.04(13) . .
N1 Sb1 P1 34.56(11) . .
C25 Sb1 I1 99.27(12) . .
N1 Sb1 I1 95.61(10) . .
P1 Sb1 I1 100.27(3) . .

loop_
_geom_bond_atom_site_label_1
_geom_bond_atom_site_label_2
_geom_bond_distance
_geom_bond_site_symmetry_2
C1 C2 1.384(7) .
C1 C6 1.402(7) .
C1 P1 1.815(5) .
C2 C3 1.384(7) .
C2 H2 0.9300 .
C3 C4 1.380(9) .
C3 H3 0.9300 .
C4 C5 1.380(9) .
C4 H4 0.9300 .
C5 C6 1.384(7) .
C5 H5 0.9300 .
C6 H6 0.9300 .
C7 C8 1.392(7) .
C7 C12 1.396(7) .
C7 P1 1.812(5) .
C8 C9 1.388(7) .
C8 H8 0.9300 .
C9 C10 1.387(8) .
C9 H9 0.9300 .
C10 C11 1.378(8) .
C10 H10 0.9300 .
C11 C12 1.391(7) .
C11 H11 0.9300 .
C12 H12 0.9300 .
C13 C14 1.386(7) .
C13 C18 1.395(7) .
C13 P2 1.806(5) .
C14 C15 1.398(7) .
C14 H14 0.9300 .
C15 C16 1.390(8) .
C15 H15 0.9300 .
C16 C17 1.368(8) .
C16 H16 0.9300 .
C17 C18 1.393(7) .
C17 H17 0.9300 .
C18 H18 0.9300 .
C19 C20 1.391(7) .
C19 C24 1.397(7) .
C19 P2 1.810(5) .
C20 C21 1.393(7) .
C20 H20 0.9300 .
C21 C22 1.372(8) .
C21 H21 0.9300 .
C22 C23 1.387(9) .
C22 H22 0.9300 .
C23 C24 1.393(8) .
C23 H23 0.9300 .
C24 H24 0.9300 .
C25 P2 1.721(5) .
C25 P1 1.718(5) .
C25 Sb1 2.123(5) .
C26 Si1 1.818(14) .
C26A Si1 2.03(2) .
C26B Si1 1.93(3) .
C27 Si1 1.862(6) .
C27 H27A 0.9600 .
C27 H27B 0.9600 .
C27 H27C 0.9600 .
C28 Si1 1.859(7) .
C28 H28A 0.9600 .
C28 H28B 0.9600 .
C28 H28C 0.9600 .
C29 Si2 1.861(6) .
C29 H29A 0.9600 .
C29 H29B 0.9600 .
C29 H29C 0.9600 .
C30 Si2 1.848(6) .
C30 H30A 0.9600 .
C30 H30B 0.9600 .
C30 H30C 0.9600 .
C31 Si2 1.857(6) .
C31 H31A 0.9600 .
C31 H31B 0.9600 .
C31 H31C 0.9600 .
C32 Cl1B 1.546(10) .
C32 Cl2 1.743(8) .
C32 Cl1 1.852(11) .
C32 Cl1A 2.181(14) .
C33 C33 0.55(2) 2_655
C33 C34 1.806(15) .
C33A C34 1.248(16) .
C33A C33A 1.61(3) 2_655
C34 C35A 1.384(13) .
C34 C35 1.895(18) .
C35 C34 1.895(18) 2_655
C35A C35A 1.340(18) 2_655
N1 P1 1.620(4) .
N1 Si1 1.741(4) .
N1 Sb1 2.183(4) .
N2 P2 1.639(4) .
N2 Si2 1.749(5) .
N2 H2A 0.74(6) .
P1 Sb1 2.8422(13) .
Sb1 I1 2.9258(6) .
